data_2019787
loop_
_publ_author_name
'Liu, Yan-Fei'
'Liu, Ya-Ping'
'Zhang, Ke-Ke'
'Ren, Qing-Ling'
'Qin, Jie'

_publ_section_title
;
 Mononuclear and three-dimensional metal complexes based on a multidentate
 hydrazone ligand
;
_journal_coeditor_code KU3143
_journal_issue 2
_journal_name_full 'Acta Crystallographica Section C'
_journal_page_first
;
;
_journal_paper_doi 10.1107/S2053229615000698
_journal_volume 71
_journal_year 2015
_chemical_formula_iupac '[Mn (C12 H10 N5 O)2]'
_chemical_formula_moiety 'C24 H20 Mn N10 O2'
_chemical_formula_sum 'C24 H20 Mn N10 O2'
_chemical_formula_weight 535.44
_chemical_name_systematic
Bis{<i>N</i>'-[1-(pyrazin-2-yl-\k<i>N</i>^1^)ethylidene]nicotinohydrazidato-\k^2^<i>N</i>',<i>O</i>]manganese(II)
_space_group_IT_number 41
_symmetry_cell_setting orthorhombic
_symmetry_space_group_name_Hall 'A 2 -2ab'
_symmetry_space_group_name_H-M 'A b a 2'
_atom_sites_solution_hydrogens geom
_atom_sites_solution_primary direct
_atom_sites_solution_secondary difmap
_cell_angle_alpha 90.00
_cell_angle_beta 90.00
_cell_angle_gamma 90.00
_cell_formula_units_Z 4
_cell_length_a 12.3790(7)
_cell_length_b 19.2445(13)
_cell_length_c 9.8987(6)
_cell_measurement_reflns_used 3587
_cell_measurement_temperature 273(2)
_cell_measurement_theta_max 22.40
_cell_measurement_theta_min 2.84
_cell_volume 2358.1(3)
_computing_cell_refinement
;
SMART (Bruker, 2002)
;
_computing_data_collection
;
SMART (Bruker, 2002)
;
_computing_data_reduction
;
SAINT (Bruker, 2002)
;
_computing_molecular_graphics
;
SHELXTL (Sheldrick, 2008)
;
_computing_publication_material
;
SHELXTL (Sheldrick, 2008)
;
_computing_structure_refinement
;
SHELXL97 (Sheldrick, 2008)
;
_computing_structure_solution
;
SHELXS97 (Sheldrick, 2008)
;
_diffrn_ambient_temperature 273(2)
_diffrn_measured_fraction_theta_full 0.999
_diffrn_measured_fraction_theta_max 0.999
_diffrn_measurement_device_type 'Bruker SMART APEX CCD area-detector'
_diffrn_measurement_method '\f and \w'
_diffrn_radiation_monochromator graphite
_diffrn_radiation_source 'fine-focus sealed tube'
_diffrn_radiation_type MoK\a
_diffrn_radiation_wavelength 0.71073
_diffrn_reflns_av_R_equivalents 0.0523
_diffrn_reflns_av_sigmaI/netI 0.0532
_diffrn_reflns_limit_h_max 13
_diffrn_reflns_limit_h_min -15
_diffrn_reflns_limit_k_max 23
_diffrn_reflns_limit_k_min -23
_diffrn_reflns_limit_l_max 12
_diffrn_reflns_limit_l_min -11
_diffrn_reflns_number 11335
_diffrn_reflns_theta_full 25.75
_diffrn_reflns_theta_max 25.75
_diffrn_reflns_theta_min 2.12
_exptl_absorpt_coefficient_mu 0.605
_exptl_absorpt_correction_T_max 0.9309
_exptl_absorpt_correction_T_min 0.8683
_exptl_absorpt_correction_type multi-scan
_exptl_absorpt_process_details
;
(SADABS; Bruker, 2002)
;
_exptl_crystal_colour yellow
_exptl_crystal_density_diffrn 1.508
_exptl_crystal_density_method 'not measured'
_exptl_crystal_description bar
_exptl_crystal_F_000 1100
_exptl_crystal_size_max 0.24
_exptl_crystal_size_mid 0.13
_exptl_crystal_size_min 0.12
_refine_diff_density_max 0.385
_refine_diff_density_min -0.210
_refine_ls_abs_structure_details
;
Flack (1983), with 1050 Friedel pairs
;
_refine_ls_abs_structure_Flack 0.00(3)
_refine_ls_extinction_method none
_refine_ls_goodness_of_fit_ref 1.039
_refine_ls_hydrogen_treatment constr
_refine_ls_matrix_type full
_refine_ls_number_parameters 169
_refine_ls_number_reflns 2251
_refine_ls_number_restraints 1
_refine_ls_restrained_S_all 1.039
_refine_ls_R_factor_all 0.0713
_refine_ls_R_factor_gt 0.0410
_refine_ls_shift/su_max 0.000
_refine_ls_shift/su_mean 0.000
_refine_ls_structure_factor_coef Fsqd
_refine_ls_weighting_details 'calc w = 1/[\s^2^(Fo^2^)+(0.0499P)^2^+0.0000P] where P=(Fo^2^+2Fc^2^)/3'
_refine_ls_weighting_scheme calc
_refine_ls_wR_factor_gt 0.0826
_refine_ls_wR_factor_ref 0.0925
_reflns_number_gt 1696
_reflns_number_total 2251
_reflns_threshold_expression I>2\s(I)
_cod_data_source_file ku3143sup1.cif
_cod_data_source_block II
_cod_database_code 2019787
_cod_database_fobs_code 2019787

loop_
_symmetry_equiv_pos_as_xyz
'x, y, z'
'-x, -y, z'
'x+1/2, -y+1/2, z'
'-x+1/2, y+1/2, z'
'x, y+1/2, z+1/2'
'-x, -y+1/2, z+1/2'
'x+1/2, -y+1, z+1/2'
'-x+1/2, y+1, z+1/2'

loop_
_atom_site_type_symbol
_atom_site_label
_atom_site_fract_x
_atom_site_fract_y
_atom_site_fract_z
_atom_site_U_iso_or_equiv
_atom_site_adp_type
_atom_site_calc_flag
_atom_site_refinement_flags
_atom_site_occupancy
_atom_site_symmetry_multiplicity
Mn Mn1 0.0000 0.5000 0.04597(7) 0.0365(2) Uani d S 1 2
C C1 0.0531(3) 0.60727(17) -0.1990(4) 0.0514(9) Uani d . 1 1
H H1 -0.0209 0.6158 -0.1991 0.062 Uiso calc R 1 1
C C2 0.1171(3) 0.6430(2) -0.2873(4) 0.0617(10) Uani d . 1 1
H H2 0.0860 0.6760 -0.3438 0.074 Uiso calc R 1 1
C C3 0.2636(3) 0.58543(18) -0.2071(4) 0.0534(9) Uani d . 1 1
H H3 0.3375 0.5767 -0.2084 0.064 Uiso calc R 1 1
C C4 0.1995(2) 0.54971(16) -0.1142(4) 0.0380(8) Uani d . 1 1
C C5 0.2419(3) 0.49784(16) -0.0173(3) 0.0378(8) Uani d . 1 1
C C6 0.3606(2) 0.4872(2) 0.0009(4) 0.0550(11) Uani d . 1 1
H H6A 0.3727 0.4485 0.0600 0.083 Uiso calc R 1 1
H H6B 0.3919 0.5283 0.0395 0.083 Uiso calc R 1 1
H H6C 0.3933 0.4781 -0.0852 0.083 Uiso calc R 1 1
C C7 0.1076(3) 0.39303(16) 0.2028(3) 0.0386(7) Uani d . 1 1
C C8 0.1230(3) 0.33811(17) 0.3064(3) 0.0446(9) Uani d . 1 1
C C9 0.2226(3) 0.31479(19) 0.3493(4) 0.0584(10) Uani d . 1 1
H H9 0.2858 0.3312 0.3097 0.070 Uiso calc R 1 1
C C10 0.2264(4) 0.2666(2) 0.4523(5) 0.0691(12) Uani d . 1 1
H H10 0.2926 0.2506 0.4839 0.083 Uiso calc R 1 1
C C11 0.1331(4) 0.2426(2) 0.5072(5) 0.0787(13) Uani d . 1 1
H H11 0.1378 0.2104 0.5769 0.094 Uiso calc R 1 1
C C12 0.0334(3) 0.3093(2) 0.3680(4) 0.0663(11) Uani d . 1 1
H H12 -0.0340 0.3238 0.3376 0.080 Uiso calc R 1 1
N N1 0.0922(2) 0.56122(13) -0.1136(3) 0.0418(6) Uani d . 1 1
N N2 0.2231(3) 0.63164(16) -0.2942(3) 0.0638(9) Uani d . 1 1
N N3 0.16849(17) 0.46650(12) 0.0502(3) 0.0369(5) Uani d . 1 1
N N4 0.19726(19) 0.41684(14) 0.1442(3) 0.0427(7) Uani d . 1 1
N N5 0.0352(3) 0.26270(19) 0.4671(4) 0.0814(11) Uani d . 1 1
O O1 0.01276(16) 0.41512(13) 0.1821(3) 0.0502(6) Uani d . 1 1

loop_
_atom_site_aniso_label
_atom_site_aniso_U_11
_atom_site_aniso_U_22
_atom_site_aniso_U_33
_atom_site_aniso_U_12
_atom_site_aniso_U_13
_atom_site_aniso_U_23
Mn1 0.0214(3) 0.0491(4) 0.0391(3) 0.0039(3) 0.000 0.000
C1 0.051(2) 0.048(2) 0.055(2) 0.0021(18) 0.0029(19) 0.006(2)
C2 0.074(3) 0.057(2) 0.054(2) 0.002(2) 0.003(2) 0.006(2)
C3 0.042(2) 0.058(2) 0.060(2) -0.0136(19) 0.0189(19) -0.016(2)
C4 0.0332(18) 0.043(2) 0.0382(18) -0.0052(13) 0.0095(14) -0.0130(16)
C5 0.0272(17) 0.0448(18) 0.0415(17) -0.0006(16) 0.0050(13) -0.0136(17)
C6 0.0246(18) 0.075(3) 0.065(3) 0.0014(15) 0.0011(15) -0.0178(19)
C7 0.0388(19) 0.0419(19) 0.0352(17) 0.0050(15) -0.0017(15) -0.0019(16)
C8 0.047(2) 0.044(2) 0.043(2) 0.0126(15) -0.0018(16) -0.0037(16)
C9 0.055(2) 0.058(2) 0.062(3) 0.0119(18) -0.0121(18) 0.000(2)
C10 0.080(3) 0.061(3) 0.066(3) 0.024(2) -0.025(2) -0.001(2)
C11 0.110(4) 0.067(3) 0.059(3) 0.030(3) -0.007(2) 0.010(2)
C12 0.065(2) 0.067(3) 0.067(3) 0.025(2) 0.010(2) 0.024(3)
N1 0.0359(16) 0.0470(16) 0.0424(15) -0.0030(12) 0.0048(12) 0.0015(15)
N2 0.076(2) 0.057(2) 0.059(2) -0.0130(17) 0.0157(18) 0.0046(19)
N3 0.0273(12) 0.0432(13) 0.0404(13) 0.0030(10) 0.0009(15) -0.0037(19)
N4 0.0326(15) 0.0489(18) 0.0465(17) 0.0069(12) -0.0025(12) -0.0008(15)
N5 0.095(3) 0.074(2) 0.076(3) 0.026(2) 0.017(2) 0.030(2)
O1 0.0288(13) 0.0666(16) 0.0551(15) 0.0083(10) 0.0018(11) 0.0179(13)

loop_
_atom_type_symbol
_atom_type_description
_atom_type_scat_dispersion_real
_atom_type_scat_dispersion_imag
_atom_type_scat_source
C C 0.0033 0.0016 'International Tables Vol C Tables 4.2.6.8 and 6.1.1.4'
H H 0.0000 0.0000 'International Tables Vol C Tables 4.2.6.8 and 6.1.1.4'
N N 0.0061 0.0033 'International Tables Vol C Tables 4.2.6.8 and 6.1.1.4'
O O 0.0106 0.0060 'International Tables Vol C Tables 4.2.6.8 and 6.1.1.4'
Mn Mn 0.3368 0.7283 'International Tables Vol C Tables 4.2.6.8 and 6.1.1.4'

loop_
_geom_angle_atom_site_label_1
_geom_angle_atom_site_label_2
_geom_angle_atom_site_label_3
_geom_angle_site_symmetry_1
_geom_angle_site_symmetry_3
_geom_angle
O1 Mn1 O1 . 2_565 101.21(14)
O1 Mn1 N3 . 2_565 106.62(9)
O1 Mn1 N3 2_565 2_565 71.92(9)
O1 Mn1 N3 . . 71.92(9)
O1 Mn1 N3 2_565 . 106.62(9)
N3 Mn1 N3 2_565 . 177.80(19)
O1 Mn1 N1 . 2_565 94.57(10)
O1 Mn1 N1 2_565 2_565 143.22(8)
N3 Mn1 N1 2_565 2_565 71.78(10)
N3 Mn1 N1 . 2_565 109.83(11)
O1 Mn1 N1 . . 143.22(8)
O1 Mn1 N1 2_565 . 94.57(10)
N3 Mn1 N1 2_565 . 109.83(11)
N3 Mn1 N1 . . 71.78(10)
N1 Mn1 N1 2_565 . 92.15(14)
N1 C1 C2 . . 122.5(3)
N1 C1 H1 . . 118.8
C2 C1 H1 . . 118.8
N2 C2 C1 . . 121.4(4)
N2 C2 H2 . . 119.3
C1 C2 H2 . . 119.3
N2 C3 C4 . . 122.6(4)
N2 C3 H3 . . 118.7
C4 C3 H3 . . 118.7
N1 C4 C3 . . 118.9(3)
N1 C4 C5 . . 117.3(3)
C3 C4 C5 . . 123.8(3)
N3 C5 C4 . . 113.8(3)
N3 C5 C6 . . 124.8(3)
C4 C5 C6 . . 121.3(3)
C5 C6 H6A . . 109.5
C5 C6 H6B . . 109.5
H6A C6 H6B . . 109.5
C5 C6 H6C . . 109.5
H6A C6 H6C . . 109.5
H6B C6 H6C . . 109.5
O1 C7 N4 . . 125.9(3)
O1 C7 C8 . . 118.0(3)
N4 C7 C8 . . 116.0(3)
C9 C8 C12 . . 116.8(4)
C9 C8 C7 . . 124.0(3)
C12 C8 C7 . . 119.2(3)
C10 C9 C8 . . 118.5(4)
C10 C9 H9 . . 120.7
C8 C9 H9 . . 120.7
C11 C10 C9 . . 119.7(4)
C11 C10 H10 . . 120.1
C9 C10 H10 . . 120.1
N5 C11 C10 . . 123.8(4)
N5 C11 H11 . . 118.1
C10 C11 H11 . . 118.1
N5 C12 C8 . . 125.7(4)
N5 C12 H12 . . 117.1
C8 C12 H12 . . 117.1
C1 N1 C4 . . 118.1(3)
C1 N1 Mn1 . . 127.5(2)
C4 N1 Mn1 . . 114.3(2)
C2 N2 C3 . . 116.5(3)
C5 N3 N4 . . 119.7(2)
C5 N3 Mn1 . . 122.0(2)
N4 N3 Mn1 . . 117.62(18)
C7 N4 N3 . . 108.4(2)
C12 N5 C11 . . 115.5(4)
C7 O1 Mn1 . . 115.5(2)

loop_
_geom_bond_atom_site_label_1
_geom_bond_atom_site_label_2
_geom_bond_site_symmetry_2
_geom_bond_distance
Mn1 O1 . 2.124(2)
Mn1 O1 2_565 2.124(2)
Mn1 N3 2_565 2.183(2)
Mn1 N3 . 2.183(2)
Mn1 N1 2_565 2.277(3)
Mn1 N1 . 2.277(3)
C1 N1 . 1.317(4)
C1 C2 . 1.366(5)
C1 H1 . 0.9300
C2 N2 . 1.332(5)
C2 H2 . 0.9300
C3 N2 . 1.337(5)
C3 C4 . 1.396(5)
C3 H3 . 0.9300
C4 N1 . 1.347(4)
C4 C5 . 1.481(5)
C5 N3 . 1.280(4)
C5 C6 . 1.493(4)
C6 H6A . 0.9600
C6 H6B . 0.9600
C6 H6C . 0.9600
C7 O1 . 1.265(3)
C7 N4 . 1.334(4)
C7 C8 . 1.485(5)
C8 C9 . 1.380(5)
C8 C12 . 1.381(5)
C9 C10 . 1.378(6)
C9 H9 . 0.9300
C10 C11 . 1.357(6)
C10 H10 . 0.9300
C11 N5 . 1.333(5)
C11 H11 . 0.9300
C12 N5 . 1.329(5)
C12 H12 . 0.9300
N3 N4 . 1.381(4)

loop_
_geom_hbond_atom_site_label_D
_geom_hbond_atom_site_label_H
_geom_hbond_atom_site_label_A
_geom_hbond_site_symmetry_A
_geom_hbond_distance_DH
_geom_hbond_distance_HA
_geom_hbond_distance_DA
_geom_hbond_angle_DHA
C3 H3 O1 7_554 0.93 2.43 3.273(4) 150.8
C11 H11 N2 4_546 0.93 2.62 3.405(5) 141.9

loop_
_geom_torsion_atom_site_label_1
_geom_torsion_atom_site_label_2
_geom_torsion_atom_site_label_3
_geom_torsion_atom_site_label_4
_geom_torsion_site_symmetry_1
_geom_torsion
N1 C1 C2 N2 . 1.9(6)
N2 C3 C4 N1 . 1.2(5)
N2 C3 C4 C5 . 179.5(3)
N1 C4 C5 N3 . 4.4(4)
C3 C4 C5 N3 . -173.9(3)
N1 C4 C5 C6 . -173.0(3)
C3 C4 C5 C6 . 8.7(5)
O1 C7 C8 C9 . -172.7(3)
N4 C7 C8 C9 . 4.3(5)
O1 C7 C8 C12 . 5.2(5)
N4 C7 C8 C12 . -177.8(3)
C12 C8 C9 C10 . -2.0(5)
C7 C8 C9 C10 . 176.0(3)
C8 C9 C10 C11 . 1.0(6)
C9 C10 C11 N5 . 0.3(7)
C9 C8 C12 N5 . 1.9(6)
C7 C8 C12 N5 . -176.1(4)
C2 C1 N1 C4 . 0.3(5)
C2 C1 N1 Mn1 . 177.3(3)
C3 C4 N1 C1 . -1.7(5)
C5 C4 N1 C1 . 179.9(3)
C3 C4 N1 Mn1 . -179.2(2)
C5 C4 N1 Mn1 . 2.4(3)
O1 Mn1 N1 C1 . 168.0(3)
O1 Mn1 N1 C1 2_565 -76.4(3)
N3 Mn1 N1 C1 2_565 -4.0(3)
N3 Mn1 N1 C1 . 177.6(3)
N1 Mn1 N1 C1 2_565 67.4(3)
O1 Mn1 N1 C4 . -14.9(3)
O1 Mn1 N1 C4 2_565 100.8(2)
N3 Mn1 N1 C4 2_565 173.2(2)
N3 Mn1 N1 C4 . -5.2(2)
N1 Mn1 N1 C4 2_565 -115.4(2)
C1 C2 N2 C3 . -2.4(5)
C4 C3 N2 C2 . 0.9(5)
C4 C5 N3 N4 . -179.9(3)
C6 C5 N3 N4 . -2.7(5)
C4 C5 N3 Mn1 . -9.9(4)
C6 C5 N3 Mn1 . 167.4(2)
O1 Mn1 N3 C5 . -177.5(3)
O1 Mn1 N3 C5 2_565 -80.8(3)
N3 Mn1 N3 C5 2_565 -128.9(3)
N1 Mn1 N3 C5 2_565 94.2(3)
N1 Mn1 N3 C5 . 8.6(3)
O1 Mn1 N3 N4 . -7.3(2)
O1 Mn1 N3 N4 2_565 89.4(2)
N3 Mn1 N3 N4 2_565 41.3(2)
N1 Mn1 N3 N4 2_565 -95.6(2)
N1 Mn1 N3 N4 . 178.8(2)
O1 C7 N4 N3 . -4.1(5)
C8 C7 N4 N3 . 179.2(3)
C5 N3 N4 C7 . 178.6(3)
Mn1 N3 N4 C7 . 8.2(3)
C8 C12 N5 C11 . -0.6(7)
C10 C11 N5 C12 . -0.5(7)
N4 C7 O1 Mn1 . -2.1(4)
C8 C7 O1 Mn1 . 174.5(2)
O1 Mn1 O1 C7 2_565 -99.2(2)
N3 Mn1 O1 C7 2_565 -173.4(2)
N3 Mn1 O1 C7 . 4.8(2)
N1 Mn1 O1 C7 2_565 114.2(2)
N1 Mn1 O1 C7 . 14.4(3)
